data_1521192
loop_
_publ_author_name
'Huminicki, D.M.C.'
'Hawthorne, F.C.'

_publ_section_title
;
 Refinement of the crystal structure of vayrynenite
;
_journal_name_full 'Canadian Mineralogist'
_journal_page_first 1425
_journal_page_last 1432
_journal_volume 38
_journal_year 2000
_chemical_formula_sum 'Be F0.08 Fe0.229 H0.92 Mg0.007 Mn0.776 O4.92 P'
_chemical_name_systematic
;
(Mn0.776 Fe0.229 Mg0.007) Be (P O4) ((O H)0.92 F0.08)
;
_space_group_IT_number 14
_symmetry_space_group_name_Hall '-P 2yab'
_symmetry_space_group_name_H-M 'P 1 21/a 1'
_cell_angle_alpha 90
_cell_angle_beta 102.798
_cell_angle_gamma 90
_cell_formula_units_Z 4
_cell_length_a 5.4044
_cell_length_b 14.5145
_cell_length_c 4.7052
_cell_volume 359.917
_citation_journal_id_ASTM CAMIA6
_cod_data_source_file Huminicki_CAMIA6_2000_1675.cif
_cod_data_source_block H0.92Be1F0.08Fe0.229Mg0.007Mn0.776O4.92P1
_cod_original_cell_volume 359.9169
_cod_original_sg_symbol_Hall '-P 2ybc (z,y,-x)'
_cod_original_formula_sum 'H0.92 Be1 F0.08 Fe0.229 Mg0.007 Mn0.776 O4.92 P1'
_cod_database_code 1521192

loop_
_symmetry_equiv_pos_as_xyz
x,y,z
-x+1/2,y+1/2,-z
-x,-y,-z
x-1/2,-y-1/2,z

loop_
_atom_site_label
_atom_site_type_symbol
_atom_site_fract_x
_atom_site_fract_y
_atom_site_fract_z
_atom_site_occupancy
_atom_site_U_iso_or_equiv
F1 F-1 0.2122 0.27691 0.9691 0.08 0.0
Fe1 Fe+2 0.24887 0.43928 0.93894 0.229 0.0
P1 P+5 0.19518 0.10456 0.54042 1 0.0
O5 O-2 0.2122 0.27691 0.9691 0.92 0.0
Mg1 Mg+2 0.24887 0.43928 0.93894 0.007 0.0
O3 O-2 0.344 0.19313 0.5101 1 0.0
O4 O-2 0.1045 0.05938 0.2441 1 0.0
Be1 Be+2 0.4369 0.2625 0.7811 1 0.0
O1 O-2 0.3658 0.03931 0.7548 1 0.0
Mn1 Mn+2 0.24887 0.43928 0.93894 0.776 0.0
H1 H+1 0.256 0.252 0.168 0.92 0.0
O2 O-2 0.4608 0.36598 0.6591 1 0.0
